data_1546516
loop_
_publ_author_name
'Noto, Naoki'
'Koike, Takashi'
'Akita, Munetaka'

_publ_section_title
;
 Metal-free di- and tri-fluoromethylation of alkenes realized by
 visible-light-induced perylene photoredox catalysis
;
_journal_name_full 'Chem. Sci.'
_journal_paper_doi 10.1039/C7SC01703K
_journal_year 2017
_chemical_formula_sum 'C11 H12 F3 N O'
_chemical_formula_weight 231.22
_chemical_name_systematic
;
 ?
;
_space_group_crystal_system triclinic
_space_group_IT_number 1
_space_group_name_Hall 'P 1'
_space_group_name_H-M_alt 'P 1'
_symmetry_space_group_name_Hall 'P 1'
_symmetry_space_group_name_H-M 'P 1'
_atom_sites_solution_hydrogens geom
_audit_creation_method SHELXL-2013
_audit_update_record
;
2017-02-17 deposited with the CCDC.
2017-07-10 downloaded from the CCDC.
;
_cell_angle_alpha 80.3440(10)
_cell_angle_beta 83.0720(10)
_cell_angle_gamma 88.4000(10)
_cell_formula_units_Z 2
_cell_length_a 5.0215(5)
_cell_length_b 8.6681(9)
_cell_length_c 12.6928(13)
_cell_measurement_reflns_used 2998
_cell_measurement_temperature 90
_cell_measurement_theta_max 28.769
_cell_measurement_theta_min 2.384
_cell_volume 540.66(10)
_computing_cell_refinement 'APEX2 (Bruker AXS, 2006)'
_computing_data_collection 'APEX2 (Bruker AXS, 2006)'
_computing_data_reduction 'SAINT (Bruker AXS, 2004)'
_computing_molecular_graphics 'XSHELL (Bruker AXS,2002)'
_computing_publication_material 'XCIF (Bruker AXS, 2001)'
_computing_structure_refinement 'SHELXL-2014 (Sheldrick, 2014)'
_computing_structure_solution 'SHELXT (Sheldrick, 2014)'
_diffrn_ambient_temperature 90
_diffrn_detector_area_resol_mean 8.333
_diffrn_measured_fraction_theta_full 0.951
_diffrn_measured_fraction_theta_max 0.972
_diffrn_measurement_device_type 'Bruker APEXII CCD area detector'
_diffrn_measurement_method 'phi and omega scans'
_diffrn_radiation_monochromator 'Bruker Helios multilayer confocal mirror'
_diffrn_radiation_source 'Bruker TXS fine-focus rotating anode'
_diffrn_radiation_type MoK\a
_diffrn_radiation_wavelength 0.71073
_diffrn_reflns_av_R_equivalents 0.0070
_diffrn_reflns_av_unetI/netI 0.0113
_diffrn_reflns_Laue_measured_fraction_full 0.951
_diffrn_reflns_Laue_measured_fraction_max 0.972
_diffrn_reflns_limit_h_max 5
_diffrn_reflns_limit_h_min -5
_diffrn_reflns_limit_k_max 10
_diffrn_reflns_limit_k_min -9
_diffrn_reflns_limit_l_max 15
_diffrn_reflns_limit_l_min -7
_diffrn_reflns_number 2564
_diffrn_reflns_point_group_measured_fraction_full 0.553
_diffrn_reflns_point_group_measured_fraction_max 0.565
_diffrn_reflns_theta_full 25.242
_diffrn_reflns_theta_max 25.011
_diffrn_reflns_theta_min 1.639
_exptl_absorpt_coefficient_mu 0.126
_exptl_absorpt_correction_T_max 0.992
_exptl_absorpt_correction_T_min 0.942
_exptl_absorpt_correction_type multi-scan
_exptl_absorpt_process_details
;
SADABS Sheldrick 1996
;
_exptl_crystal_colour colorless
_exptl_crystal_density_diffrn 1.420
_exptl_crystal_description tip
_exptl_crystal_F_000 240
_exptl_crystal_recrystallization_method 'Re-crystallisation from solvent'
_exptl_crystal_size_max 0.127
_exptl_crystal_size_mid 0.095
_exptl_crystal_size_min 0.060
_refine_diff_density_max 0.118
_refine_diff_density_min -0.129
_refine_diff_density_rms 0.029
_refine_ls_abs_structure_details
;
 Flack x determined using 300 quotients [(I+)-(I-)]/[(I+)+(I-)]
 (Parsons and Flack (2004), Acta Cryst. A60, s61).
;
_refine_ls_abs_structure_Flack 0.17(19)
_refine_ls_extinction_method none
_refine_ls_goodness_of_fit_ref 1.087
_refine_ls_hydrogen_treatment constr
_refine_ls_matrix_type full
_refine_ls_number_parameters 291
_refine_ls_number_reflns 2146
_refine_ls_number_restraints 3
_refine_ls_restrained_S_all 1.086
_refine_ls_R_factor_all 0.0211
_refine_ls_R_factor_gt 0.0210
_refine_ls_shift/su_max 0.000
_refine_ls_shift/su_mean 0.000
_refine_ls_structure_factor_coef Fsqd
_refine_ls_weighting_details
;
 w=1/[\s^2^(Fo^2^)+(0.0271P)^2^+0.1434P]
 where P=(Fo^2^+2Fc^2^)/3
;
_refine_ls_weighting_scheme calc
_refine_ls_wR_factor_gt 0.0544
_refine_ls_wR_factor_ref 0.0545
_reflns_Friedel_coverage 0.163
_reflns_Friedel_fraction_full 0.155
_reflns_Friedel_fraction_max 0.159
_reflns_number_gt 2141
_reflns_number_total 2146
_reflns_threshold_expression 'I > 2\s(I)'
_cod_data_source_file c7sc01703k2.cif
_cod_data_source_block NN1091R_0m
_cod_database_code 1546516
_shelx_space_group_comment
;
The symmetry employed for this shelxl refinement is uniquely defined
by the following loop, which should always be used as a source of
symmetry information in preference to the above space-group names.
They are only intended as comments.
;
_shelx_estimated_absorpt_t_min 0.984
_shelx_estimated_absorpt_t_max 0.992
_shelxl_version_number 2013-2

loop_
_space_group_symop_operation_xyz
'x, y, z'

loop_
_atom_site_label
_atom_site_type_symbol
_atom_site_fract_x
_atom_site_fract_y
_atom_site_fract_z
_atom_site_U_iso_or_equiv
_atom_site_adp_type
_atom_site_occupancy
_atom_site_site_symmetry_order
_atom_site_calc_flag
_atom_site_refinement_flags_posn
_atom_site_refinement_flags_adp
C1 C 0.4649(4) 1.0961(3) 0.48848(19) 0.0221(4) Uani 1 1 d . .
H1 H 0.5085 1.0107 0.4449 0.026 Uiso 1 1 calc R U
C2 C 0.5260(4) 1.0442(2) 0.60134(18) 0.0206(4) Uani 1 1 d . .
H2A H 0.4894 1.1319 0.6421 0.025 Uiso 1 1 calc R U
H2B H 0.7192 1.0175 0.6004 0.025 Uiso 1 1 calc R U
C3 C 0.3603(4) 0.9016(2) 0.65965(17) 0.0171(4) Uani 1 1 d . .
H3 H 0.1665 0.9293 0.6561 0.021 Uiso 1 1 calc R U
C4 C 0.4029(4) 0.8645(2) 0.77738(17) 0.0180(4) Uani 1 1 d . .
C5 C 0.6068(4) 0.7659(3) 0.81350(18) 0.0247(5) Uani 1 1 d . .
H5 H 0.7210 0.7167 0.7635 0.030 Uiso 1 1 calc R U
C6 C 0.6475(4) 0.7376(3) 0.92131(19) 0.0284(5) Uani 1 1 d . .
H6 H 0.7873 0.6694 0.9452 0.034 Uiso 1 1 calc R U
C7 C 0.4824(4) 0.8097(3) 0.99276(18) 0.0246(5) Uani 1 1 d . .
C8 C 0.2763(5) 0.9069(3) 0.9611(2) 0.0306(5) Uani 1 1 d . .
H8 H 0.1628 0.9551 1.0118 0.037 Uiso 1 1 calc R U
C9 C 0.2375(4) 0.9333(3) 0.85280(19) 0.0260(5) Uani 1 1 d . .
H9 H 0.0947 0.9999 0.8299 0.031 Uiso 1 1 calc R U
C10 C 0.2283(4) 0.6888(2) 0.57084(15) 0.0147(4) Uani 1 1 d . .
C11 C 0.3227(4) 0.5522(2) 0.51711(18) 0.0208(4) Uani 1 1 d . .
H11A H 0.1922 0.4674 0.5381 0.031 Uiso 1 1 calc R U
H11B H 0.4970 0.5156 0.5393 0.031 Uiso 1 1 calc R U
H11C H 0.3407 0.5846 0.4388 0.031 Uiso 1 1 calc R U
C12 C -0.0019(4) 0.4447(3) 0.28402(18) 0.0199(4) Uani 1 1 d . .
H12 H 0.0066 0.3425 0.3336 0.024 Uiso 1 1 calc R U
C13 C -0.1124(4) 0.4229(3) 0.18289(17) 0.0197(4) Uani 1 1 d . .
H13A H -0.1052 0.5237 0.1326 0.024 Uiso 1 1 calc R U
H13B H -0.3028 0.3916 0.2005 0.024 Uiso 1 1 calc R U
C14 C 0.0444(4) 0.2984(2) 0.12763(16) 0.0160(4) Uani 1 1 d . .
H14 H 0.2398 0.3194 0.1257 0.019 Uiso 1 1 calc R U
C15 C -0.0155(4) 0.3084(2) 0.01233(16) 0.0158(4) Uani 1 1 d . .
C16 C 0.1331(4) 0.4110(2) -0.06819(18) 0.0225(5) Uani 1 1 d . .
H16 H 0.2722 0.4700 -0.0499 0.027 Uiso 1 1 calc R U
C17 C 0.0822(5) 0.4287(3) -0.17475(19) 0.0274(5) Uani 1 1 d . .
H17 H 0.1844 0.4986 -0.2294 0.033 Uiso 1 1 calc R U
C18 C -0.1212(4) 0.3418(3) -0.19870(17) 0.0239(5) Uani 1 1 d . .
C19 C -0.2720(4) 0.2389(3) -0.12192(18) 0.0239(5) Uani 1 1 d . .
H19 H -0.4096 0.1797 -0.1411 0.029 Uiso 1 1 calc R U
C20 C -0.2192(4) 0.2231(3) -0.01572(17) 0.0210(4) Uani 1 1 d . .
H20 H -0.3232 0.1532 0.0384 0.025 Uiso 1 1 calc R U
C21 C 0.1783(4) 0.0516(2) 0.23725(16) 0.0159(4) Uani 1 1 d . .
C22 C 0.0811(4) -0.1025(2) 0.30181(18) 0.0226(5) Uani 1 1 d . .
H22A H 0.2090 -0.1855 0.2862 0.034 Uiso 1 1 calc R U
H22B H -0.0948 -0.1259 0.2825 0.034 Uiso 1 1 calc R U
H22C H 0.0659 -0.0963 0.3787 0.034 Uiso 1 1 calc R U
F1 F 0.6070(3) 1.22783(16) 0.44319(11) 0.0330(3) Uani 1 1 d . .
F2 F 0.1991(2) 1.13892(16) 0.48808(11) 0.0304(3) Uani 1 1 d . .
F3 F 0.5257(3) 0.78499(17) 1.09740(11) 0.0374(3) Uani 1 1 d . .
F4 F 0.2493(2) 0.51009(16) 0.25776(11) 0.0281(3) Uani 1 1 d . .
F5 F -0.1548(2) 0.55047(15) 0.33363(11) 0.0270(3) Uani 1 1 d . .
F6 F -0.1743(3) 0.35736(18) -0.30257(11) 0.0369(3) Uani 1 1 d . .
N1 N 0.4194(3) 0.76788(19) 0.60397(14) 0.0168(4) Uani 1 1 d . .
H1A H 0.5876 0.7380 0.5916 0.020 Uiso 1 1 calc R U
N2 N -0.0100(3) 0.14310(19) 0.19128(14) 0.0161(3) Uani 1 1 d . .
H2 H -0.1752 0.1078 0.1999 0.019 Uiso 1 1 calc R U
O1 O -0.0113(3) 0.72733(18) 0.58308(12) 0.0206(3) Uani 1 1 d . .
O2 O 0.4156(3) 0.09073(17) 0.22830(13) 0.0222(3) Uani 1 1 d . .

loop_
_atom_site_aniso_label
_atom_site_aniso_U_11
_atom_site_aniso_U_22
_atom_site_aniso_U_33
_atom_site_aniso_U_23
_atom_site_aniso_U_13
_atom_site_aniso_U_12
C1 0.0186(10) 0.0194(10) 0.0270(12) -0.0005(9) -0.0027(8) -0.0011(8)
C2 0.0192(10) 0.0185(10) 0.0243(11) -0.0023(8) -0.0046(9) -0.0038(8)
C3 0.0127(9) 0.0160(10) 0.0232(11) -0.0044(8) -0.0030(8) -0.0002(7)
C4 0.0148(10) 0.0153(10) 0.0241(11) -0.0046(8) -0.0008(8) -0.0042(8)
C5 0.0201(10) 0.0308(12) 0.0211(12) -0.0023(9) 0.0018(9) 0.0036(9)
C6 0.0267(11) 0.0325(13) 0.0231(12) 0.0016(10) -0.0015(10) 0.0063(10)
C7 0.0333(12) 0.0218(11) 0.0177(11) -0.0006(8) -0.0013(9) -0.0072(9)
C8 0.0388(13) 0.0263(12) 0.0265(12) -0.0097(10) 0.0029(10) 0.0034(10)
C9 0.0287(11) 0.0227(11) 0.0277(12) -0.0077(9) -0.0035(10) 0.0055(9)
C10 0.0155(10) 0.0174(10) 0.0099(9) 0.0012(7) -0.0010(7) -0.0015(8)
C11 0.0196(10) 0.0239(11) 0.0202(11) -0.0071(9) -0.0026(8) 0.0000(8)
C12 0.0175(10) 0.0199(10) 0.0224(11) -0.0060(8) 0.0015(8) -0.0025(8)
C13 0.0184(10) 0.0207(10) 0.0208(11) -0.0046(8) -0.0049(8) 0.0033(8)
C14 0.0132(9) 0.0159(10) 0.0186(11) -0.0009(8) -0.0031(8) -0.0005(7)
C15 0.0147(9) 0.0146(10) 0.0180(10) -0.0031(8) -0.0016(8) 0.0056(7)
C16 0.0260(11) 0.0189(11) 0.0223(12) -0.0009(9) -0.0040(9) -0.0024(9)
C17 0.0336(12) 0.0236(11) 0.0230(13) 0.0009(9) -0.0009(10) -0.0019(9)
C18 0.0315(11) 0.0258(11) 0.0149(11) -0.0048(9) -0.0056(9) 0.0085(9)
C19 0.0202(10) 0.0298(12) 0.0231(11) -0.0076(9) -0.0045(9) 0.0023(9)
C20 0.0168(10) 0.0255(11) 0.0197(11) -0.0026(9) 0.0002(8) -0.0003(8)
C21 0.0173(10) 0.0171(10) 0.0139(10) -0.0045(8) -0.0013(8) 0.0006(8)
C22 0.0261(11) 0.0181(10) 0.0220(11) 0.0025(8) -0.0043(9) -0.0035(8)
F1 0.0356(7) 0.0284(7) 0.0312(8) 0.0067(6) -0.0027(6) -0.0085(6)
F2 0.0230(6) 0.0333(7) 0.0325(8) 0.0042(6) -0.0082(6) 0.0044(5)
F3 0.0549(8) 0.0376(8) 0.0181(7) -0.0009(6) -0.0036(6) 0.0022(7)
F4 0.0192(6) 0.0352(8) 0.0325(7) -0.0147(6) 0.0001(5) -0.0072(5)
F5 0.0259(6) 0.0292(7) 0.0278(7) -0.0146(5) 0.0031(5) -0.0012(5)
F6 0.0489(8) 0.0451(9) 0.0174(7) -0.0027(6) -0.0095(6) -0.0031(7)
N1 0.0095(7) 0.0186(9) 0.0228(9) -0.0056(7) -0.0014(7) 0.0016(6)
N2 0.0118(7) 0.0177(8) 0.0180(9) 0.0001(7) -0.0022(7) -0.0031(6)
O1 0.0107(7) 0.0271(8) 0.0258(8) -0.0093(6) -0.0020(6) 0.0005(6)
O2 0.0134(7) 0.0246(8) 0.0275(8) 0.0004(6) -0.0041(6) -0.0007(6)

loop_
_atom_type_symbol
_atom_type_description
_atom_type_scat_dispersion_real
_atom_type_scat_dispersion_imag
_atom_type_scat_source
C C 0.0033 0.0016 'International Tables Vol C Tables 4.2.6.8 and 6.1.1.4'
H H 0.0000 0.0000 'International Tables Vol C Tables 4.2.6.8 and 6.1.1.4'
N N 0.0061 0.0033 'International Tables Vol C Tables 4.2.6.8 and 6.1.1.4'
O O 0.0106 0.0060 'International Tables Vol C Tables 4.2.6.8 and 6.1.1.4'
F F 0.0171 0.0103 'International Tables Vol C Tables 4.2.6.8 and 6.1.1.4'

loop_
_geom_angle_atom_site_label_1
_geom_angle_atom_site_label_2
_geom_angle_atom_site_label_3
_geom_angle
F1 C1 F2 105.57(17)
F1 C1 C2 109.97(17)
F2 C1 C2 110.06(18)
F1 C1 H1 110.4
F2 C1 H1 110.4
C2 C1 H1 110.4
C1 C2 C3 112.81(17)
C1 C2 H2A 109.0
C3 C2 H2A 109.0
C1 C2 H2B 109.0
C3 C2 H2B 109.0
H2A C2 H2B 107.8
N1 C3 C4 112.51(16)
N1 C3 C2 110.26(16)
C4 C3 C2 111.21(16)
N1 C3 H3 107.5
C4 C3 H3 107.5
C2 C3 H3 107.5
C5 C4 C9 118.0(2)
C5 C4 C3 122.29(18)
C9 C4 C3 119.74(18)
C4 C5 C6 121.3(2)
C4 C5 H5 119.4
C6 C5 H5 119.4
C7 C6 C5 118.9(2)
C7 C6 H6 120.6
C5 C6 H6 120.6
F3 C7 C8 119.1(2)
F3 C7 C6 118.9(2)
C8 C7 C6 122.0(2)
C7 C8 C9 118.4(2)
C7 C8 H8 120.8
C9 C8 H8 120.8
C4 C9 C8 121.5(2)
C4 C9 H9 119.2
C8 C9 H9 119.2
O1 C10 N1 121.87(18)
O1 C10 C11 122.14(18)
N1 C10 C11 115.99(16)
C10 C11 H11A 109.5
C10 C11 H11B 109.5
H11A C11 H11B 109.5
C10 C11 H11C 109.5
H11A C11 H11C 109.5
H11B C11 H11C 109.5
F5 C12 F4 105.52(16)
F5 C12 C13 110.17(17)
F4 C12 C13 109.18(17)
F5 C12 H12 110.6
F4 C12 H12 110.6
C13 C12 H12 110.6
C12 C13 C14 111.95(16)
C12 C13 H13A 109.2
C14 C13 H13A 109.2
C12 C13 H13B 109.2
C14 C13 H13B 109.2
H13A C13 H13B 107.9
N2 C14 C15 112.39(16)
N2 C14 C13 109.86(17)
C15 C14 C13 111.38(15)
N2 C14 H14 107.7
C15 C14 H14 107.7
C13 C14 H14 107.7
C20 C15 C16 118.67(19)
C20 C15 C14 122.58(17)
C16 C15 C14 118.71(17)
C17 C16 C15 121.34(19)
C17 C16 H16 119.3
C15 C16 H16 119.3
C18 C17 C16 117.9(2)
C18 C17 H17 121.0
C16 C17 H17 121.0
F6 C18 C19 118.5(2)
F6 C18 C17 118.9(2)
C19 C18 C17 122.6(2)
C18 C19 C20 118.7(2)
C18 C19 H19 120.7
C20 C19 H19 120.7
C19 C20 C15 120.73(19)
C19 C20 H20 119.6
C15 C20 H20 119.6
O2 C21 N2 122.62(18)
O2 C21 C22 121.82(18)
N2 C21 C22 115.56(17)
C21 C22 H22A 109.5
C21 C22 H22B 109.5
H22A C22 H22B 109.5
C21 C22 H22C 109.5
H22A C22 H22C 109.5
H22B C22 H22C 109.5
C10 N1 C3 122.78(15)
C10 N1 H1A 118.6
C3 N1 H1A 118.6
C21 N2 C14 123.56(16)
C21 N2 H2 118.2
C14 N2 H2 118.2

loop_
_geom_bond_atom_site_label_1
_geom_bond_atom_site_label_2
_geom_bond_distance
C1 F1 1.368(2)
C1 F2 1.376(2)
C1 C2 1.493(3)
C1 H1 1.0000
C2 C3 1.540(3)
C2 H2A 0.9900
C2 H2B 0.9900
C3 N1 1.461(3)
C3 C4 1.515(3)
C3 H3 1.0000
C4 C5 1.387(3)
C4 C9 1.391(3)
C5 C6 1.388(3)
C5 H5 0.9500
C6 C7 1.371(3)
C6 H6 0.9500
C7 F3 1.352(3)
C7 C8 1.371(3)
C8 C9 1.391(3)
C8 H8 0.9500
C9 H9 0.9500
C10 O1 1.238(2)
C10 N1 1.341(3)
C10 C11 1.501(3)
C11 H11A 0.9800
C11 H11B 0.9800
C11 H11C 0.9800
C12 F5 1.365(3)
C12 F4 1.378(2)
C12 C13 1.500(3)
C12 H12 1.0000
C13 C14 1.533(3)
C13 H13A 0.9900
C13 H13B 0.9900
C14 N2 1.463(3)
C14 C15 1.517(3)
C14 H14 1.0000
C15 C20 1.392(3)
C15 C16 1.393(3)
C16 C17 1.389(3)
C16 H16 0.9500
C17 C18 1.378(3)
C17 H17 0.9500
C18 F6 1.360(3)
C18 C19 1.373(3)
C19 C20 1.389(3)
C19 H19 0.9500
C20 H20 0.9500
C21 O2 1.235(2)
C21 N2 1.342(3)
C21 C22 1.505(3)
C22 H22A 0.9800
C22 H22B 0.9800
C22 H22C 0.9800
N1 H1A 0.8800
N2 H2 0.8800
